data_4068305
loop_
_publ_author_name
'Volbeda, Jeroen'
'Meetsma, Auke'
'Bouwkamp, Marco W.'

_publ_section_related_literature
;
;
_publ_section_title
;
 Electron-Deficient Iron Alkyl Complexes Supported by Diimine Ligand
 (Ph2CN)2C2H4: Evidence for Reversible Ethylene Binding
;
_journal_issue 1
_journal_name_full Organometallics
_journal_page_first 209
_journal_paper_doi 10.1021/om8006773
_journal_volume 28
_journal_year 2009
_chemical_compound_source 'see text'
_chemical_formula_moiety 'C36 H43 Fe N2 O Si, C24 H20 B'
_chemical_formula_sum 'C60 H63 B Fe N2 O Si'
_chemical_formula_weight 922.91
_chemical_name_systematic ?
_space_group_IT_number 15
_symmetry_cell_setting monoclinic
_symmetry_Int_Tables_number 15
_symmetry_space_group_name_Hall '-C 2yc'
_symmetry_space_group_name_H-M 'C 1 2/c 1'
_atom_sites_solution_hydrogens geom
_atom_sites_solution_primary heavy
_atom_sites_solution_secondary direct
_audit_creation_date '2007-10-29  12:24:00'
_audit_creation_method
;
 PLATON <TABLE ACC> option    (version ::  91007)
 SHELXL97-2 & Manual Editing
;
_audit_update_record
;
 ?
;
_cell_angle_alpha 90
_cell_angle_beta 90.126(2)
_cell_angle_gamma 90
_cell_formula_units_Z 8
_cell_length_a 42.767(7)
_cell_length_b 9.6646(16)
_cell_length_c 24.712(4)
_cell_measurement_reflns_used 5991
_cell_measurement_temperature 100(1)
_cell_measurement_theta_max 24.99
_cell_measurement_theta_min 2.55
_cell_volume 10214(3)
_computing_cell_refinement 'SAINT-Plus (Bruker, 2007)'
_computing_data_collection 'SMART (Bruker, 2006)'
_computing_data_reduction SAINT-Plus
_computing_molecular_graphics
;
 PLATON (Spek, 2003)
 PLUTO (Meetsma, 2007)
;
_computing_publication_material 'PLATON (Spek, 2003)'
_computing_structure_refinement 'SHELXL-97 (Sheldrick, 1997)'
_computing_structure_solution
;
 DIRDIF-99 (Beurskens et al., 1999)
;
_diffrn_ambient_temperature 100(1)
_diffrn_detector_area_resol_mean 66.06
_diffrn_measured_fraction_theta_full 0.995
_diffrn_measured_fraction_theta_max 0.995
_diffrn_measurement_device_type
;
  Bruker Smart Apex; CCD area detector
;
_diffrn_measurement_method '\f and \w scans'
_diffrn_radiation_detector
;
  CCD area-detector
;
_diffrn_radiation_monochromator 'parallel mounted graphite'
_diffrn_radiation_source 'fine focus sealed Siemens Mo tube '
_diffrn_radiation_type MoK\a
_diffrn_radiation_wavelength 0.71073
_diffrn_reflns_av_R_equivalents 0.1095
_diffrn_reflns_av_sigmaI/netI 0.1281
_diffrn_reflns_limit_h_max 50
_diffrn_reflns_limit_h_min -50
_diffrn_reflns_limit_k_max 11
_diffrn_reflns_limit_k_min -11
_diffrn_reflns_limit_l_max 28
_diffrn_reflns_limit_l_min -29
_diffrn_reflns_number 35148
_diffrn_reflns_reduction_process
;
 Intensity data were corrected for Lorentz and polarization
  effects, decay and absorption and reduced to F~o~^2^
  using SAINT-Plus & SADABS (Bruker, 2006).
;
_diffrn_reflns_theta_full 25.00
_diffrn_reflns_theta_max 25.03
_diffrn_reflns_theta_min 2.52
_diffrn_standards_decay_% 0
_diffrn_standards_number 0
_exptl_absorpt_coefficient_mu 0.361
_exptl_absorpt_correction_T_max 0.9611
_exptl_absorpt_correction_T_min 0.8906
_exptl_absorpt_correction_type multi-scan
_exptl_absorpt_process_details '(SADABS, (Bruker, 2006))'
_exptl_crystal_colour yellow
_exptl_crystal_density_diffrn 1.200
_exptl_crystal_density_method 'not measured'
_exptl_crystal_description platelet
_exptl_crystal_F_000 3920
_exptl_crystal_size_max 0.29
_exptl_crystal_size_mid 0.20
_exptl_crystal_size_min 0.11
_refine_diff_density_max 0.401
_refine_diff_density_min -0.514
_refine_diff_density_rms 0.076
_refine_ls_extinction_method none
_refine_ls_goodness_of_fit_ref 1.015
_refine_ls_hydrogen_treatment constr
_refine_ls_matrix_type full
_refine_ls_number_parameters 598
_refine_ls_number_reflns 9004
_refine_ls_number_restraints 0
_refine_ls_restrained_S_all 1.015
_refine_ls_R_factor_all 0.1115
_refine_ls_R_factor_gt 0.0549
_refine_ls_shift/su_max 0.001
_refine_ls_shift/su_mean 0.000
_refine_ls_structure_factor_coef Fsqd
_refine_ls_weighting_details 'calc w=1/[\s^2^(Fo^2^)+(0.0275P)^2^+13.81P] where P=(Fo^2^+2Fc^2^)/3'
_refine_ls_weighting_scheme calc
_refine_ls_wR_factor_gt 0.1234
_refine_ls_wR_factor_ref 0.1459
_reflns_number_gt 5483
_reflns_number_total 9004
_reflns_threshold_expression I>2\s(I)
_cod_data_source_file om8006773_si_003.cif
_cod_data_source_block DATNAM
_cod_original_sg_symbol_H-M 'C 2/c'
_cod_database_code 4068305
_vrn_publ_code_void_volume 268.6
_vrn_publ_code_frame_time_sec 20.0
_vrn_publ_code_meas_time_hour 18.1

loop_
_symmetry_equiv_pos_site_id
_symmetry_equiv_pos_as_xyz
1 x,y,z
2 -x,y,1/2-z
3 -x,-y,-z
4 x,-y,1/2+z
5 1/2+x,1/2+y,z
6 1/2-x,1/2+y,1/2-z
7 1/2-x,1/2-y,-z
8 1/2+x,1/2-y,1/2+z

loop_
_atom_site_aniso_label
_atom_site_aniso_U_11
_atom_site_aniso_U_22
_atom_site_aniso_U_33
_atom_site_aniso_U_23
_atom_site_aniso_U_13
_atom_site_aniso_U_12
Fe1 0.0179(3) 0.0217(3) 0.0155(3) -0.0012(2) 0.0012(2) -0.0023(2)
Si1 0.0225(6) 0.0276(6) 0.0324(7) -0.0083(5) 0.0011(5) -0.0034(5)
O11 0.0230(14) 0.0275(15) 0.0149(14) -0.0035(11) 0.0016(11) -0.0036(12)
N11 0.0183(16) 0.0196(16) 0.0155(16) 0.0021(13) 0.0036(13) 0.0002(14)
N12 0.0208(18) 0.0204(17) 0.0188(17) -0.0007(14) 0.0033(14) -0.0024(14)
C11 0.020(2) 0.0134(19) 0.017(2) 0.0040(15) -0.0021(16) -0.0001(16)
C12 0.019(2) 0.020(2) 0.018(2) 0.0025(16) -0.0005(16) 0.0020(16)
C13 0.015(2) 0.027(2) 0.026(2) -0.0047(17) 0.0022(17) -0.0009(17)
C14 0.019(2) 0.034(2) 0.031(2) -0.0123(19) -0.0020(18) 0.0006(18)
C15 0.025(2) 0.032(2) 0.019(2) -0.0084(18) 0.0037(18) 0.0067(19)
C16 0.019(2) 0.029(2) 0.021(2) -0.0003(18) 0.0030(17) 0.0002(17)
C17 0.017(2) 0.026(2) 0.020(2) -0.0004(16) -0.0022(16) -0.0011(17)
C18 0.0168(19) 0.025(2) 0.0137(19) 0.0004(16) 0.0016(15) -0.0016(17)
C19 0.022(2) 0.023(2) 0.020(2) 0.0017(17) 0.0006(17) 0.0001(17)
C110 0.024(2) 0.041(3) 0.017(2) 0.0060(18) -0.0001(18) 0.0011(19)
C111 0.025(2) 0.046(3) 0.009(2) -0.0043(18) -0.0012(17) -0.009(2)
C112 0.029(2) 0.029(2) 0.020(2) -0.0015(18) 0.0032(18) -0.0091(19)
C113 0.023(2) 0.023(2) 0.019(2) 0.0018(17) -0.0007(17) -0.0042(17)
C114 0.022(2) 0.029(2) 0.014(2) 0.0011(17) 0.0009(16) -0.0011(18)
C115 0.020(2) 0.032(2) 0.013(2) -0.0051(17) -0.0005(16) -0.0022(18)
C116 0.018(2) 0.022(2) 0.024(2) 0.0014(17) -0.0001(17) -0.0036(17)
C117 0.016(2) 0.028(2) 0.019(2) -0.0074(17) 0.0023(16) -0.0004(17)
C118 0.022(2) 0.029(2) 0.034(3) -0.0066(19) 0.0024(19) -0.0001(18)
C119 0.025(2) 0.039(3) 0.051(3) -0.026(2) 0.002(2) 0.001(2)
C120 0.022(2) 0.071(4) 0.032(3) -0.024(3) 0.002(2) 0.002(2)
C121 0.025(2) 0.058(3) 0.025(2) -0.004(2) 0.0053(19) 0.000(2)
C122 0.026(2) 0.035(2) 0.023(2) -0.0027(19) 0.0036(18) 0.0014(19)
C123 0.023(2) 0.018(2) 0.019(2) -0.0017(16) 0.0008(17) 0.0032(16)
C124 0.024(2) 0.036(2) 0.021(2) -0.0038(18) 0.0035(18) -0.0034(19)
C125 0.022(2) 0.046(3) 0.027(2) -0.003(2) -0.0016(19) -0.002(2)
C126 0.029(2) 0.036(2) 0.028(2) -0.0050(19) -0.0055(19) 0.002(2)
C127 0.033(2) 0.035(2) 0.016(2) 0.0007(18) 0.0021(19) 0.005(2)
C128 0.023(2) 0.027(2) 0.021(2) 0.0051(17) 0.0017(18) 0.0033(18)
C129 0.028(2) 0.031(2) 0.025(2) -0.0026(18) 0.0082(18) 0.0031(19)
C130 0.034(3) 0.031(2) 0.057(3) -0.012(2) 0.001(2) -0.007(2)
C131 0.051(3) 0.044(3) 0.051(3) -0.001(2) -0.014(2) -0.009(2)
C132 0.033(3) 0.057(3) 0.052(3) -0.032(3) 0.003(2) -0.003(2)
C133 0.036(2) 0.030(2) 0.015(2) -0.0008(17) 0.0029(18) 0.0024(19)
C134 0.041(3) 0.032(2) 0.020(2) 0.0091(18) 0.0116(19) 0.006(2)
C135 0.035(2) 0.022(2) 0.028(2) 0.0068(18) 0.0022(19) -0.0052(19)
C136 0.026(2) 0.022(2) 0.025(2) 0.0009(17) -0.0037(18) -0.0094(18)
C21 0.018(2) 0.0163(19) 0.0143(19) 0.0015(15) 0.0033(16) -0.0053(16)
C22 0.029(2) 0.019(2) 0.018(2) 0.0024(16) 0.0003(17) -0.0030(18)
C23 0.026(2) 0.035(2) 0.015(2) 0.0069(18) -0.0027(17) -0.0105(19)
C24 0.016(2) 0.039(3) 0.026(2) 0.0146(19) -0.0004(18) 0.0007(19)
C25 0.023(2) 0.023(2) 0.028(2) 0.0052(18) 0.0028(18) 0.0007(18)
C26 0.021(2) 0.020(2) 0.014(2) 0.0022(16) 0.0013(16) -0.0021(17)
C27 0.028(2) 0.0133(18) 0.0163(19) 0.0007(16) -0.0012(17) 0.0008(16)
C28 0.029(2) 0.023(2) 0.019(2) 0.0015(17) -0.0004(17) -0.0024(18)
C29 0.040(3) 0.022(2) 0.023(2) 0.0015(17) 0.012(2) 0.0055(19)
C210 0.053(3) 0.023(2) 0.016(2) -0.0003(17) 0.003(2) 0.002(2)
C211 0.044(3) 0.027(2) 0.023(2) 0.0042(18) -0.014(2) 0.000(2)
C212 0.031(2) 0.027(2) 0.020(2) 0.0005(18) -0.0028(18) 0.0042(19)
C213 0.0128(19) 0.019(2) 0.020(2) 0.0021(16) -0.0040(16) 0.0020(16)
C214 0.023(2) 0.019(2) 0.026(2) -0.0049(17) 0.0015(18) 0.0048(17)
C215 0.026(2) 0.021(2) 0.034(3) -0.0008(18) -0.0055(19) -0.0019(18)
C216 0.020(2) 0.032(2) 0.035(3) 0.010(2) -0.0053(19) -0.0083(19)
C217 0.025(2) 0.036(2) 0.020(2) 0.0037(18) 0.0031(18) -0.0024(19)
C218 0.022(2) 0.025(2) 0.021(2) 0.0023(17) -0.0009(18) -0.0008(17)
C219 0.024(2) 0.020(2) 0.013(2) 0.0012(16) 0.0005(16) -0.0022(17)
C220 0.021(2) 0.021(2) 0.018(2) -0.0033(16) 0.0014(17) 0.0022(17)
C221 0.027(2) 0.026(2) 0.022(2) -0.0018(18) 0.0041(18) 0.0073(19)
C222 0.038(2) 0.018(2) 0.018(2) -0.0014(16) -0.0047(18) 0.0015(19)
C223 0.034(2) 0.021(2) 0.017(2) 0.0041(16) -0.0014(18) -0.0076(18)
C224 0.021(2) 0.021(2) 0.019(2) 0.0008(16) 0.0012(17) 0.0014(17)
B2 0.021(2) 0.021(2) 0.017(2) 0.0002(19) 0.0004(18) 0.0003(19)

loop_
_atom_site_label
_atom_site_type_symbol
_atom_site_thermal_displace_type
_atom_site_fract_x
_atom_site_fract_y
_atom_site_fract_z
_atom_site_occupancy
_atom_site_U_iso_or_equiv
Fe1 Fe Uani 0.10772(1) 0.48480(5) 0.44637(2) 1.000 0.0184(2)
Si1 Si Uani 0.06287(3) 0.22799(11) 0.38984(5) 1.000 0.0275(4)
O11 O Uani 0.12817(5) 0.6075(2) 0.38847(9) 1.000 0.0218(8)
N11 N Uani 0.14814(7) 0.4705(3) 0.49589(11) 1.000 0.0178(9)
N12 N Uani 0.09535(7) 0.6383(3) 0.50579(12) 1.000 0.0200(10)
C11 C Uani 0.17767(8) 0.4584(3) 0.48434(14) 1.000 0.0168(11)
C12 C Uani 0.18720(8) 0.4103(4) 0.43024(14) 1.000 0.0190(12)
C13 C Uani 0.16857(8) 0.3187(4) 0.40049(15) 1.000 0.0227(12)
C14 C Uani 0.17686(9) 0.2800(4) 0.34855(16) 1.000 0.0280(12)
C15 C Uani 0.20391(9) 0.3326(4) 0.32566(15) 1.000 0.0253(12)
C16 C Uani 0.22311(9) 0.4199(4) 0.35509(15) 1.000 0.0230(12)
C17 C Uani 0.21476(8) 0.4570(4) 0.40713(14) 1.000 0.0210(12)
C18 C Uani 0.20317(8) 0.4991(4) 0.52350(13) 1.000 0.0185(11)
C19 C Uani 0.22107(8) 0.3994(4) 0.54996(14) 1.000 0.0217(12)
C110 C Uani 0.24507(9) 0.4405(4) 0.58377(15) 1.000 0.0273(14)
C111 C Uani 0.25179(9) 0.5798(4) 0.59054(14) 1.000 0.0267(14)
C112 C Uani 0.23394(9) 0.6781(4) 0.56449(15) 1.000 0.0260(12)
C113 C Uani 0.20956(8) 0.6390(4) 0.53102(14) 1.000 0.0217(12)
C114 C Uani 0.13775(8) 0.5116(4) 0.55067(14) 1.000 0.0217(12)
C115 C Uani 0.12002(8) 0.6477(4) 0.54755(14) 1.000 0.0217(12)
C116 C Uani 0.06800(8) 0.6906(4) 0.51425(15) 1.000 0.0213(12)
C117 C Uani 0.05809(8) 0.7517(4) 0.56741(14) 1.000 0.0210(12)
C118 C Uani 0.05615(9) 0.8935(4) 0.57447(16) 1.000 0.0283(14)
C119 C Uani 0.04784(9) 0.9470(5) 0.62451(19) 1.000 0.0383(16)
C120 C Uani 0.04053(9) 0.8603(5) 0.66626(18) 1.000 0.0417(18)
C121 C Uani 0.04140(9) 0.7199(5) 0.65932(16) 1.000 0.0360(14)
C122 C Uani 0.05057(9) 0.6644(4) 0.61006(15) 1.000 0.0280(12)
C123 C Uani 0.04448(8) 0.6930(3) 0.46954(14) 1.000 0.0200(12)
C124 C Uani 0.01266(9) 0.6847(4) 0.48094(16) 1.000 0.0270(12)
C125 C Uani -0.00919(9) 0.6871(4) 0.43935(16) 1.000 0.0317(14)
C126 C Uani 0.00027(9) 0.6965(4) 0.38625(16) 1.000 0.0310(12)
C127 C Uani 0.03195(9) 0.7066(4) 0.37457(15) 1.000 0.0280(12)
C128 C Uani 0.05381(9) 0.7051(4) 0.41579(15) 1.000 0.0237(12)
C129 C Uani 0.07527(9) 0.3325(4) 0.44867(15) 1.000 0.0280(12)
C130 C Uani 0.03443(10) 0.0897(4) 0.40981(19) 1.000 0.0407(16)
C131 C Uani 0.04430(11) 0.3394(5) 0.33714(19) 1.000 0.0487(17)
C132 C Uani 0.09710(10) 0.1400(5) 0.35682(19) 1.000 0.0473(17)
C133 C Uani 0.12701(9) 0.5872(4) 0.32929(14) 1.000 0.0270(12)
C134 C Uani 0.15214(10) 0.6803(4) 0.30788(15) 1.000 0.0310(14)
C135 C Uani 0.15216(10) 0.8006(4) 0.34794(15) 1.000 0.0283(12)
C136 C Uani 0.14709(9) 0.7285(4) 0.40113(15) 1.000 0.0243(12)
H13 H Uiso 0.15000 0.28266 0.41612 1.000 0.0271
H14 H Uiso 0.16407 0.21764 0.32867 1.000 0.0335
H15 H Uiso 0.20930 0.30857 0.28959 1.000 0.0302
H16 H Uiso 0.24191 0.45417 0.33966 1.000 0.0276
H17 H Uiso 0.22818 0.51567 0.42747 1.000 0.0250
H19 H Uiso 0.21680 0.30384 0.54479 1.000 0.0261
H110 H Uiso 0.25706 0.37294 0.60250 1.000 0.0327
H111 H Uiso 0.26868 0.60739 0.61312 1.000 0.0323
H112 H Uiso 0.23842 0.77346 0.56957 1.000 0.0312
H113 H Uiso 0.19725 0.70716 0.51327 1.000 0.0260
H114 H Uiso 0.15613 0.52197 0.57476 1.000 0.0260
H114' H Uiso 0.12405 0.43889 0.56595 1.000 0.0260
H115 H Uiso 0.11048 0.66852 0.58310 1.000 0.0261
H115' H Uiso 0.13464 0.72357 0.53846 1.000 0.0261
H118 H Uiso 0.06049 0.95402 0.54514 1.000 0.0344
H119 H Uiso 0.04723 1.04430 0.62975 1.000 0.0462
H120 H Uiso 0.03480 0.89781 0.70036 1.000 0.0497
H121 H Uiso 0.03572 0.66035 0.68826 1.000 0.0431
H122 H Uiso 0.05170 0.56689 0.60553 1.000 0.0337
H124 H Uiso 0.00587 0.67738 0.51741 1.000 0.0322
H125 H Uiso -0.03085 0.68216 0.44758 1.000 0.0377
H126 H Uiso -0.01474 0.69617 0.35786 1.000 0.0369
H127 H Uiso 0.03860 0.71443 0.33805 1.000 0.0336
H128 H Uiso 0.07542 0.71246 0.40740 1.000 0.0284
H129 H Uiso 0.08257 0.26584 0.47636 1.000 0.0333
H129' H Uiso 0.05602 0.37528 0.46327 1.000 0.0333
H130 H Uiso 0.04411 0.02892 0.43680 1.000 0.0605
H130' H Uiso 0.02862 0.03540 0.37785 1.000 0.0605
H130" H Uiso 0.01569 0.13252 0.42523 1.000 0.0605
H131 H Uiso 0.02600 0.38592 0.35251 1.000 0.0726
H131' H Uiso 0.03776 0.28188 0.30646 1.000 0.0726
H131" H Uiso 0.05938 0.40875 0.32476 1.000 0.0726
H132 H Uiso 0.10984 0.20897 0.33794 1.000 0.0714
H132' H Uiso 0.08948 0.07123 0.33080 1.000 0.0714
H132" H Uiso 0.10980 0.09394 0.38452 1.000 0.0714
H133 H Uiso 0.10630 0.61374 0.31462 1.000 0.0323
H133' H Uiso 0.13125 0.48950 0.31977 1.000 0.0323
H134 H Uiso 0.14711 0.71244 0.27083 1.000 0.0371
H134' H Uiso 0.17264 0.63275 0.30748 1.000 0.0371
H135 H Uiso 0.17236 0.85054 0.34749 1.000 0.0337
H135' H Uiso 0.13504 0.86658 0.34003 1.000 0.0337
H136 H Uiso 0.16732 0.70055 0.41735 1.000 0.0296
H136' H Uiso 0.13603 0.78985 0.42682 1.000 0.0296
C21 C Uani 0.18305(8) 0.9220(3) 0.19688(14) 1.000 0.0162(11)
C22 C Uani 0.19770(8) 0.9896(4) 0.24049(14) 1.000 0.0220(12)
C23 C Uani 0.22112(9) 0.9295(4) 0.27160(15) 1.000 0.0253(12)
C24 C Uani 0.23079(9) 0.7957(4) 0.26102(15) 1.000 0.0270(14)
C25 C Uani 0.21712(9) 0.7247(4) 0.21817(15) 1.000 0.0247(12)
C26 C Uani 0.19390(8) 0.7876(4) 0.18730(14) 1.000 0.0183(12)
C27 C Uani 0.16117(9) 0.9768(3) 0.09629(14) 1.000 0.0192(11)
C28 C Uani 0.19162(9) 0.9710(4) 0.07491(15) 1.000 0.0237(12)
C29 C Uani 0.19757(10) 0.9741(4) 0.01982(15) 1.000 0.0283(14)
C210 C Uani 0.17340(10) 0.9814(4) -0.01695(15) 1.000 0.0307(14)
C211 C Uani 0.14294(10) 0.9856(4) 0.00242(16) 1.000 0.0314(14)
C212 C Uani 0.13736(9) 0.9854(4) 0.05804(15) 1.000 0.0260(12)
C213 C Uani 0.12310(8) 0.8989(3) 0.17968(14) 1.000 0.0173(11)
C214 C Uani 0.11117(8) 0.7877(4) 0.14963(15) 1.000 0.0227(12)
C215 C Uani 0.08634(9) 0.7064(4) 0.16695(16) 1.000 0.0270(14)
C216 C Uani 0.07193(9) 0.7346(4) 0.21541(16) 1.000 0.0290(14)
C217 C Uani 0.08309(9) 0.8434(4) 0.24656(15) 1.000 0.0270(12)
C218 C Uani 0.10830(8) 0.9207(4) 0.22924(15) 1.000 0.0227(12)
C219 C Uani 0.15073(8) 1.1548(4) 0.17415(14) 1.000 0.0190(12)
C220 C Uani 0.12338(8) 1.2234(4) 0.18974(14) 1.000 0.0200(12)
C221 C Uani 0.12232(9) 1.3659(4) 0.19895(15) 1.000 0.0250(12)
C222 C Uani 0.14877(9) 1.4460(4) 0.19229(14) 1.000 0.0247(12)
C223 C Uani 0.17609(9) 1.3827(4) 0.17506(14) 1.000 0.0240(12)
C224 C Uani 0.17689(9) 1.2410(4) 0.16638(14) 1.000 0.0203(12)
B2 B Uani 0.15407(10) 0.9885(4) 0.16166(16) 1.000 0.0197(12)
H22 H Uiso 0.19126 1.08109 0.24910 1.000 0.0261
H23 H Uiso 0.23051 0.98036 0.30023 1.000 0.0302
H24 H Uiso 0.24648 0.75313 0.28261 1.000 0.0324
H25 H Uiso 0.22363 0.63306 0.20996 1.000 0.0296
H26 H Uiso 0.18495 0.73678 0.15823 1.000 0.0224
H28 H Uiso 0.20879 0.96461 0.09924 1.000 0.0287
H29 H Uiso 0.21855 0.97118 0.00730 1.000 0.0339
H210 H Uiso 0.17745 0.98350 -0.05473 1.000 0.0365
H211 H Uiso 0.12588 0.98853 -0.02224 1.000 0.0380
H212 H Uiso 0.11637 0.99150 0.07031 1.000 0.0312
H214 H Uiso 0.12052 0.76700 0.11575 1.000 0.0272
H215 H Uiso 0.07931 0.63127 0.14530 1.000 0.0323
H216 H Uiso 0.05470 0.68061 0.22732 1.000 0.0345
H217 H Uiso 0.07332 0.86485 0.28002 1.000 0.0320
H218 H Uiso 0.11594 0.99217 0.25213 1.000 0.0272
H220 H Uiso 0.10479 1.17091 0.19424 1.000 0.0238
H221 H Uiso 0.10327 1.40796 0.20987 1.000 0.0302
H222 H Uiso 0.14826 1.54262 0.19938 1.000 0.0296
H223 H Uiso 0.19433 1.43670 0.16917 1.000 0.0288
H224 H Uiso 0.19593 1.20019 0.15468 1.000 0.0248

loop_
_atom_type_symbol
_atom_type_description
_atom_type_scat_dispersion_real
_atom_type_scat_dispersion_imag
_atom_type_scat_source
Si Si 0.0817 0.0704 'International Tables Vol C Tables 4.2.6.8 and 6.1.1.4'
O O 0.0106 0.0060 'International Tables Vol C Tables 4.2.6.8 and 6.1.1.4'
N N 0.0061 0.0033 'International Tables Vol C Tables 4.2.6.8 and 6.1.1.4'
Fe Fe 0.3463 0.8444 'International Tables Vol C Tables 4.2.6.8 and 6.1.1.4'
B B 0.0013 0.0007 'International Tables Vol C Tables 4.2.6.8 and 6.1.1.4'
H H 0.0000 0.0000 'International Tables Vol C Tables 4.2.6.8 and 6.1.1.4'
C C 0.0033 0.0016 'International Tables Vol C Tables 4.2.6.8 and 6.1.1.4'

loop_
_geom_angle_atom_site_label_1
_geom_angle_atom_site_label_2
_geom_angle_atom_site_label_3
_geom_angle
_geom_angle_publ_flag
O11 Fe1 N11 95.27(10) yes
O11 Fe1 N12 100.53(10) yes
O11 Fe1 C129 137.06(12) yes
N11 Fe1 N12 81.52(11) yes
N11 Fe1 C129 119.65(13) yes
N12 Fe1 C129 108.20(13) yes
C129 Si1 C130 111.60(19) yes
C129 Si1 C131 110.8(2) yes
C129 Si1 C132 111.49(19) yes
C130 Si1 C131 108.7(2) yes
C130 Si1 C132 107.3(2) yes
C131 Si1 C132 106.8(2) yes
Fe1 O11 C133 126.84(19) yes
Fe1 O11 C136 123.4(2) yes
C133 O11 C136 109.7(2) yes
Fe1 N11 C11 132.1(2) yes
Fe1 N11 C114 105.3(2) yes
C11 N11 C114 121.2(3) yes
Fe1 N12 C115 110.0(2) yes
Fe1 N12 C116 127.1(3) yes
C115 N12 C116 120.6(3) yes
N11 C11 C12 119.9(3) yes
N11 C11 C18 122.5(3) yes
C12 C11 C18 117.6(3) no
C11 C12 C13 121.2(3) no
C11 C12 C17 120.5(3) no
C13 C12 C17 118.3(3) no
C12 C13 C14 120.8(3) no
C13 C14 C15 119.7(4) no
C14 C15 C16 120.3(3) no
C15 C16 C17 119.5(3) no
C12 C17 C16 121.4(3) no
C11 C18 C19 121.1(3) no
C11 C18 C113 118.7(3) no
C19 C18 C113 120.1(3) no
C18 C19 C110 119.5(4) no
C19 C110 C111 120.4(4) no
C110 C111 C112 119.9(3) no
C111 C112 C113 120.5(4) no
C18 C113 C112 119.6(3) no
C12 C13 H13 120.00 no
C14 C13 H13 120.00 no
N11 C114 C115 109.7(3) yes
C13 C14 H14 120.00 no
C15 C14 H14 120.00 no
C16 C15 H15 120.00 no
N12 C115 C114 109.7(3) yes
C14 C15 H15 120.00 no
N12 C116 C123 119.7(3) yes
N12 C116 C117 123.6(3) yes
C15 C16 H16 120.00 no
C117 C116 C123 116.8(3) no
C17 C16 H16 120.00 no
C116 C117 C122 119.4(3) no
C118 C117 C122 119.5(3) no
C116 C117 C118 121.1(3) no
C12 C17 H17 119.00 no
C16 C17 H17 119.00 no
C117 C118 C119 119.8(4) no
C118 C119 C120 120.3(4) no
C18 C19 H19 120.00 no
C110 C19 H19 120.00 no
C119 C120 C121 120.5(4) no
C120 C121 C122 120.1(4) no
C117 C122 C121 119.8(4) no
C116 C123 C124 120.4(3) no
C124 C123 C128 118.7(3) no
C116 C123 C128 120.9(3) no
C123 C124 C125 120.4(4) no
C124 C125 C126 120.5(4) no
C125 C126 C127 119.4(4) no
C126 C127 C128 120.3(4) no
C123 C128 C127 120.6(3) no
Fe1 C129 Si1 124.8(2) yes
O11 C133 C134 104.3(3) yes
C133 C134 C135 103.2(3) no
C134 C135 C136 102.4(3) no
O11 C136 C135 105.4(3) yes
C19 C110 H110 120.00 no
C111 C110 H110 120.00 no
C110 C111 H111 120.00 no
C112 C111 H111 120.00 no
C111 C112 H112 120.00 no
C113 C112 H112 120.00 no
C18 C113 H113 120.00 no
C112 C113 H113 120.00 no
N11 C114 H114' 110.00 no
N11 C114 H114 110.00 no
C115 C114 H114' 110.00 no
C115 C114 H114 110.00 no
H114' C114 H114 108.00 no
N12 C115 H115' 110.00 no
N12 C115 H115 110.00 no
C114 C115 H115' 110.00 no
C114 C115 H115 110.00 no
H115' C115 H115 108.00 no
C117 C118 H118 120.00 no
C119 C118 H118 120.00 no
C118 C119 H119 120.00 no
C120 C119 H119 120.00 no
C119 C120 H120 120.00 no
C121 C120 H120 120.00 no
C120 C121 H121 120.00 no
C122 C121 H121 120.00 no
C22 C21 B2 123.9(3) yes
C26 C21 B2 121.5(3) yes
C22 C21 C26 114.4(3) no
C117 C122 H122 120.00 no
C121 C122 H122 120.00 no
C21 C22 C23 123.3(3) no
C22 C23 C24 120.1(3) no
C23 C24 C25 118.7(4) no
C123 C124 H124 120.00 no
C125 C124 H124 120.00 no
C24 C25 C26 120.1(4) no
C124 C125 H125 120.00 no
C126 C125 H125 120.00 no
C125 C126 H126 120.00 no
C127 C126 H126 120.00 no
C21 C26 C25 123.3(3) no
C126 C127 H127 120.00 no
C28 C27 C212 115.1(3) no
C28 C27 B2 122.9(3) yes
C212 C27 B2 121.7(3) yes
C128 C127 H127 120.00 no
C27 C28 C29 122.7(4) no
C123 C128 H128 120.00 no
C127 C128 H128 120.00 no
C28 C29 C210 120.7(4) no
Si1 C129 H129' 106.00 no
Si1 C129 H129 106.00 no
Fe1 C129 H129' 106.00 no
Fe1 C129 H129 106.00 no
H129' C129 H129 106.00 no
H130" C130 H130 109.00 no
Si1 C130 H130" 109.00 no
Si1 C130 H130' 109.00 no
H130' C130 H130 109.00 no
Si1 C130 H130 109.00 no
H130' C130 H130" 109.00 no
Si1 C131 H131' 109.00 no
H131" C131 H131 110.00 no
Si1 C131 H131 109.00 no
H131' C131 H131" 109.00 no
Si1 C131 H131" 109.00 no
H131' C131 H131 109.00 no
Si1 C132 H132' 109.00 no
Si1 C132 H132" 109.00 no
Si1 C132 H132 109.00 no
H132' C132 H132" 109.00 no
H132' C132 H132 109.00 no
H132" C132 H132 109.00 no
C134 C133 H133 111.00 no
H133' C133 H133 109.00 no
C134 C133 H133' 111.00 no
O11 C133 H133' 111.00 no
O11 C133 H133 111.00 no
C133 C134 H134 111.00 no
C135 C134 H134' 111.00 no
C133 C134 H134' 111.00 no
H134' C134 H134 109.00 no
C135 C134 H134 111.00 no
C134 C135 H135 111.00 no
C134 C135 H135' 111.00 no
C136 C135 H135 111.00 no
H135' C135 H135 109.00 no
C136 C135 H135' 111.00 no
C135 C136 H136 111.00 no
H136' C136 H136 109.00 no
O11 C136 H136' 111.00 no
O11 C136 H136 111.00 no
C135 C136 H136' 111.00 no
C21 C22 H22 118.00 no
C23 C22 H22 118.00 no
C22 C23 H23 120.00 no
C24 C23 H23 120.00 no
C23 C24 H24 121.00 no
C25 C24 H24 121.00 no
C24 C25 H25 120.00 no
C26 C25 H25 120.00 no
C21 C26 H26 118.00 no
C25 C26 H26 118.00 no
C29 C28 H28 119.00 no
C27 C28 H28 119.00 no
C28 C29 H29 120.00 no
C210 C29 H29 120.00 no
C29 C210 C211 118.5(4) no
C210 C211 C212 120.1(4) no
C27 C212 C211 122.9(4) no
C214 C213 C218 114.5(3) no
C218 C213 B2 121.7(3) yes
C214 C213 B2 123.6(3) yes
C213 C214 C215 123.2(3) no
C214 C215 C216 120.0(4) no
C215 C216 C217 118.6(4) no
C216 C217 C218 120.4(4) no
C213 C218 C217 123.1(3) no
C220 C219 B2 126.0(3) yes
C220 C219 C224 115.0(3) no
C224 C219 B2 118.9(3) yes
C219 C220 C221 122.7(3) no
C220 C221 C222 120.4(3) no
C221 C222 C223 118.7(4) no
C222 C223 C224 120.3(4) no
C219 C224 C223 122.9(4) no
C29 C210 H210 121.00 no
C211 C210 H210 121.00 no
C212 C211 H211 120.00 no
C210 C211 H211 120.00 no
C27 C212 H212 119.00 no
C211 C212 H212 119.00 no
C213 C214 H214 118.00 no
C215 C214 H214 118.00 no
C216 C215 H215 120.00 no
C214 C215 H215 120.00 no
C215 C216 H216 121.00 no
C217 C216 H216 121.00 no
C218 C217 H217 120.00 no
C216 C217 H217 120.00 no
C213 C218 H218 118.00 no
C217 C218 H218 118.00 no
C219 C220 H220 119.00 no
C221 C220 H220 119.00 no
C222 C221 H221 120.00 no
C220 C221 H221 120.00 no
C221 C222 H222 121.00 no
C223 C222 H222 121.00 no
C222 C223 H223 120.00 no
C224 C223 H223 120.00 no
C223 C224 H224 119.00 no
C219 C224 H224 119.00 no
C21 B2 C213 104.9(3) yes
C21 B2 C219 110.4(3) yes
C27 B2 C219 105.5(3) yes
C213 B2 C219 113.2(3) yes
C27 B2 C213 112.3(3) yes
C21 B2 C27 110.6(3) yes

loop_
_geom_bond_atom_site_label_1
_geom_bond_atom_site_label_2
_geom_bond_distance
_geom_bond_publ_flag
Fe1 O11 2.055(2) yes
Fe1 N11 2.120(3) yes
Fe1 N12 2.154(3) yes
Fe1 C129 2.024(4) yes
Si1 C129 1.847(4) yes
Si1 C130 1.874(4) yes
Si1 C131 1.866(5) yes
Si1 C132 1.881(5) yes
O11 C133 1.476(4) yes
O11 C136 1.456(4) yes
N11 C11 1.301(5) yes
N11 C114 1.480(4) yes
N12 C115 1.477(5) yes
N12 C116 1.292(5) yes
C11 C12 1.474(5) no
C11 C18 1.509(5) no
C12 C13 1.399(5) no
C12 C17 1.386(5) no
C13 C14 1.384(5) no
C14 C15 1.386(5) no
C15 C16 1.383(5) no
C16 C17 1.383(5) no
C18 C19 1.393(5) no
C18 C113 1.392(5) no
C19 C110 1.380(5) no
C110 C111 1.387(5) no
C111 C112 1.378(5) no
C112 C113 1.382(5) no
C13 H13 0.9500 no
C14 H14 0.9500 no
C114 C115 1.520(5) no
C15 H15 0.9500 no
C116 C117 1.502(5) no
C116 C123 1.493(5) no
C16 H16 0.9500 no
C17 H17 0.9500 no
C117 C118 1.384(5) no
C117 C122 1.388(5) no
C118 C119 1.387(6) no
C19 H19 0.9500 no
C119 C120 1.366(7) no
C120 C121 1.368(7) no
C121 C122 1.388(6) no
C123 C128 1.393(5) no
C123 C124 1.393(5) no
C124 C125 1.388(6) no
C125 C126 1.377(6) no
C126 C127 1.389(5) no
C127 C128 1.381(5) no
C133 C134 1.499(6) no
C134 C135 1.527(5) no
C135 C136 1.504(5) no
C110 H110 0.9500 no
C111 H111 0.9500 no
C112 H112 0.9500 no
C113 H113 0.9500 no
C114 H114' 0.9900 no
C114 H114 0.9900 no
C115 H115' 0.9900 no
C115 H115 0.9900 no
C118 H118 0.9500 no
C119 H119 0.9500 no
C120 H120 0.9500 no
C121 H121 0.9500 no
C21 C22 1.406(5) no
C21 C26 1.400(5) no
C21 B2 1.644(5) yes
C122 H122 0.9500 no
C22 C23 1.389(5) no
C23 C24 1.383(5) no
C24 C25 1.390(5) no
C124 H124 0.9500 no
C125 H125 0.9500 no
C25 C26 1.391(5) no
C126 H126 0.9500 no
C127 H127 0.9500 no
C27 B2 1.648(5) yes
C27 C212 1.390(5) no
C27 C28 1.408(5) no
C28 C29 1.386(5) no
C128 H128 0.9500 no
C129 H129' 0.9900 no
C129 H129 0.9900 no
C29 C210 1.377(6) no
C130 H130" 0.9800 no
C130 H130 0.9800 no
C130 H130' 0.9800 no
C131 H131 0.9800 no
C131 H131" 0.9800 no
C131 H131' 0.9800 no
C132 H132' 0.9800 no
C132 H132 0.9800 no
C132 H132" 0.9800 no
C133 H133' 0.9900 no
C133 H133 0.9900 no
C134 H134 0.9900 no
C134 H134' 0.9900 no
C135 H135 0.9900 no
C135 H135' 0.9900 no
C136 H136 0.9900 no
C136 H136' 0.9900 no
C22 H22 0.9500 no
C23 H23 0.9500 no
C24 H24 0.9500 no
C25 H25 0.9500 no
C26 H26 0.9500 no
C28 H28 0.9500 no
C29 H29 0.9500 no
C210 C211 1.389(6) no
C211 C212 1.396(5) no
C213 C218 1.396(5) no
C213 C214 1.402(5) no
C213 B2 1.645(5) yes
C214 C215 1.389(5) no
C215 C216 1.375(6) no
C216 C217 1.387(5) no
C217 C218 1.381(5) no
C219 C220 1.399(5) no
C219 C224 1.408(5) no
C219 B2 1.643(5) yes
C220 C221 1.397(5) no
C221 C222 1.381(5) no
C222 C223 1.387(5) no
C223 C224 1.387(5) no
C210 H210 0.9500 no
C211 H211 0.9500 no
C212 H212 0.9500 no
C214 H214 0.9500 no
C215 H215 0.9500 no
C216 H216 0.9500 no
C217 H217 0.9500 no
C218 H218 0.9500 no
C220 H220 0.9500 no
C221 H221 0.9500 no
C222 H222 0.9500 no
C223 H223 0.9500 no
C224 H224 0.9500 no

loop_
_geom_contact_atom_site_label_1
_geom_contact_atom_site_label_2
_geom_contact_distance
_geom_contact_site_symmetry_2
_geom_contact_publ_flag
Fe1 C13 3.263(4) . no
Fe1 C128 3.227(4) . no
Fe1 H13 2.7700 . no
Fe1 H128 2.7700 . no
O11 N11 3.085(4) . no
O11 N12 3.238(4) . no
O11 C12 3.326(4) . no
O11 C13 3.296(4) . no
O11 C128 3.387(4) . no
O11 H128 2.5200 . no
N11 O11 3.085(4) . no
N11 N12 2.791(4) . no
N11 C115 2.453(5) . no
N11 C136 3.421(5) . no
N12 C114 2.451(5) . no
N12 O11 3.238(4) . no
N12 N11 2.791(4) . no
N12 C129 3.385(5) . no
N11 H13 2.6800 . no
N12 H128 2.6700 . no
C11 C136 3.570(5) . no
C12 O11 3.326(4) . no
C12 C136 3.593(5) . no
C13 C210 3.552(5) 4_565 no
C13 Fe1 3.263(4) . no
C13 O11 3.296(4) . no
C15 C24 3.541(5) 6_545 no
C17 C113 3.538(5) . no
C17 C19 3.583(5) . no
C19 C17 3.583(5) . no
C22 C224 3.169(5) . no
C23 C111 3.597(5) 7_566 no
C24 C15 3.541(5) 6_555 no
C25 C134 3.585(6) . no
C26 C28 3.296(5) . no
C28 C224 3.510(5) . no
C28 C26 3.296(5) . no
C29 C110 3.564(6) 6_555 no
C110 C29 3.564(6) 6_545 no
C11 H136 2.9000 . no
C111 C23 3.597(5) 7_566 no
C112 C224 3.596(5) 4_575 no
C12 H136 2.9500 . no
C113 C114 3.345(5) . no
C13 H133' 3.0400 . no
C113 C17 3.538(5) . no
C114 C113 3.345(5) . no
C14 H132 2.9600 . no
C114 C222 3.554(5) 4_575 no
C14 H133' 2.9000 . no
C115 C122 3.355(5) . no
C18 H17 2.6100 . no
C18 H114 2.3900 . no
C118 C124 3.585(6) . no
C19 H114 3.0800 . no
C19 H29 3.0300 6_545 no
C21 H224 2.9400 . no
C21 H28 2.6900 . no
C122 C115 3.355(5) . no
C122 C124 3.581(5) . no
C22 H224 2.9400 . no
C23 H111 2.9000 7_566 no
C23 H135 2.9100 . no
C124 C118 3.585(6) . no
C124 C122 3.581(5) . no
C24 H15 2.8600 6_555 no
C25 H134' 3.0500 . no
C26 H134 2.9700 . no
C26 H28 2.8400 . no
C26 H222 3.0800 1_545 no
C27 H26 2.9600 . no
C27 H214 2.7100 . no
C27 H224 2.9900 . no
C28 H19 2.9600 4_564 no
C28 H26 3.0700 . no
C28 H224 2.9700 . no
C128 Fe1 3.227(4) . no
C128 O11 3.387(4) . no
C29 H113 3.0800 4_574 no
C29 H19 2.8800 4_564 no
C129 N12 3.385(5) . no
C134 C25 3.585(6) . no
C134 C218 3.560(5) . no
C136 C11 3.570(5) . no
C136 C12 3.593(5) . no
C210 C13 3.552(5) 4_564 no
C110 H29 2.7500 6_545 no
C111 H29 2.9300 6_545 no
C111 H23 2.8600 7_566 no
C212 C214 3.169(5) . no
C112 H224 3.0000 4_575 no
C113 H17 2.9300 . no
C113 H114 2.7700 . no
C214 C212 3.169(5) . no
C117 H124 2.6500 . no
C117 H115 2.4100 . no
C218 C134 3.560(5) . no
C118 H212 2.8100 4_575 no
C118 H130" 3.0800 3_566 no
C218 C220 3.151(5) . no
C119 H130" 3.0800 3_566 no
C220 C218 3.151(5) . no
C120 H220 2.8500 4_575 no
C121 H220 3.0300 4_575 no
C121 H131 3.0700 3_566 no
C122 H115 2.6500 . no
C122 H124 2.9800 . no
C222 C114 3.554(5) 4_574 no
C224 C22 3.169(5) . no
C224 C28 3.510(5) . no
C224 C112 3.596(5) 4_574 no
C132 H218 3.0600 1_545 no
C132 H14 3.0400 . no
C132 H13 3.0300 . no
C134 H222 3.0000 1_545 no
C136 H128 3.0700 . no
C210 H136' 3.0600 4_574 no
C211 H136' 2.8800 4_574 no
C211 H115' 2.9700 4_574 no
C212 H115' 2.8600 4_574 no
C212 H214 2.6500 . no
C213 H212 2.8600 . no
C213 H134 3.0600 . no
C213 H220 2.7700 . no
C214 H114' 3.0600 4_564 no
C214 H212 2.7900 . no
C215 H119 3.0700 4_574 no
C216 H126 3.0600 2_555 no
C216 H133 3.0900 . no
C217 H134 3.0700 . no
C217 H132' 3.0400 1_565 no
C217 H133 2.9600 . no
C218 H135' 3.0100 . no
C218 H220 2.5700 . no
C218 H132' 3.0100 1_565 no
C218 H134 2.8000 . no
C219 H218 2.9000 . no
C219 H22 2.6300 . no
C220 H115 2.8900 4_574 no
C220 H218 2.7300 . no
C221 H115 2.9300 4_574 no
C222 H114 2.9400 4_574 no
C223 H114 2.7800 4_574 no
C224 H22 2.6300 . no
H114' C214 3.0600 4_565 no
H114' H214 2.3400 4_565 no
H115' C211 2.9700 4_575 no
H115' C212 2.8600 4_575 no
H129' H125 2.5200 3_566 no
H130" C118 3.0800 3_566 no
H130" C119 3.0800 3_566 no
H130" H124 2.5000 3_566 no
H132' C218 3.0100 1_545 no
H132' H217 2.4500 1_545 no
H132' H218 2.3800 1_545 no
H132' C217 3.0400 1_545 no
H132" H211 2.5300 4_565 no
H133' C14 2.9000 . no
H133' C13 3.0400 . no
H134' C25 3.0500 . no
H135' C218 3.0100 . no
H13 Fe1 2.7700 . no
H13 N11 2.6800 . no
H13 C132 3.0300 . no
H136' C211 2.8800 4_575 no
H136' H211 2.5200 4_575 no
H136' C210 3.0600 4_575 no
H14 H132 2.3300 . no
H14 C132 3.0400 . no
H15 H22 2.5400 1_545 no
H15 C24 2.8600 6_545 no
H16 H28 2.5900 6_545 no
H17 C113 2.9300 . no
H17 H112 2.4900 7_566 no
H17 C18 2.6100 . no
H19 C29 2.8800 4_565 no
H19 C28 2.9600 4_565 no
H22 C224 2.6300 . no
H22 C219 2.6300 . no
H22 H15 2.5400 1_565 no
H23 H111 2.3000 7_566 no
H23 H25 2.4700 6_555 no
H23 C111 2.8600 7_566 no
H25 H223 2.4900 1_545 no
H25 H23 2.4700 6_545 no
H26 C27 2.9600 . no
H26 C28 3.0700 . no
H28 C21 2.6900 . no
H28 C26 2.8400 . no
H28 H16 2.5900 6_555 no
H29 C19 3.0300 6_555 no
H29 C110 2.7500 6_555 no
H29 C111 2.9300 6_555 no
H111 C23 2.9000 7_566 no
H111 H23 2.3000 7_566 no
H112 H17 2.4900 7_566 no
H113 C29 3.0800 4_575 no
H114 C18 2.3900 . no
H114 C222 2.9400 4_575 no
H114 C19 3.0800 . no
H114 C113 2.7700 . no
H114 C223 2.7800 4_575 no
H115 C122 2.6500 . no
H115 C220 2.8900 4_575 no
H115 C221 2.9300 4_575 no
H115 C117 2.4100 . no
H118 H212 2.5200 4_575 no
H119 C215 3.0700 4_575 no
H122 H215 2.4500 4_565 no
H124 C122 2.9800 . no
H124 H130" 2.5000 3_566 no
H124 C117 2.6500 . no
H125 H129' 2.5200 3_566 no
H126 C216 3.0600 2_555 no
H127 H217 2.5300 . no
H128 Fe1 2.7700 . no
H128 C136 3.0700 . no
H128 N12 2.6700 . no
H128 O11 2.5200 . no
H131 C121 3.0700 3_566 no
H132 H14 2.3300 . no
H132 C14 2.9600 . no
H133 C216 3.0900 . no
H133 C217 2.9600 . no
H134 C26 2.9700 . no
H134 C218 2.8000 . no
H134 H222 2.4100 1_545 no
H134 C213 3.0600 . no
H134 C217 3.0700 . no
H135 C23 2.9100 . no
H136 C12 2.9500 . no
H136 C11 2.9000 . no
H211 H132" 2.5300 4_564 no
H211 H136' 2.5200 4_574 no
H212 C213 2.8600 . no
H212 C214 2.7900 . no
H212 H214 2.4500 . no
H212 C118 2.8100 4_574 no
H212 H118 2.5200 4_574 no
H214 C27 2.7100 . no
H214 C212 2.6500 . no
H214 H212 2.4500 . no
H214 H114' 2.3400 4_564 no
H215 H122 2.4500 4_564 no
H217 H132' 2.4500 1_565 no
H217 H127 2.5300 . no
H218 C132 3.0600 1_565 no
H218 C219 2.9000 . no
H218 C220 2.7300 . no
H218 H132' 2.3800 1_565 no
H218 H220 2.2900 . no
H220 C213 2.7700 . no
H220 C218 2.5700 . no
H220 H218 2.2900 . no
H220 C120 2.8500 4_574 no
H220 C121 3.0300 4_574 no
H222 C26 3.0800 1_565 no
H222 C134 3.0000 1_565 no
H222 H134 2.4100 1_565 no
H223 H25 2.4900 1_565 no
H224 C21 2.9400 . no
H224 C22 2.9400 . no
H224 C27 2.9900 . no
H224 C28 2.9700 . no
H224 C112 3.0000 4_574 no

loop_
_geom_hbond_atom_site_label_D
_geom_hbond_atom_site_label_H
_geom_hbond_atom_site_label_A
_geom_hbond_distance_DH
_geom_hbond_distance_HA
_geom_hbond_distance_DA
_geom_hbond_angle_DHA
_geom_hbond_publ_flag
C128 H128 O11 0.9500 2.5200 3.387(4) 152.00 yes

loop_
_geom_torsion_atom_site_label_1
_geom_torsion_atom_site_label_2
_geom_torsion_atom_site_label_3
_geom_torsion_atom_site_label_4
_geom_torsion
_geom_torsion_publ_flag
N11 Fe1 O11 C133 132.0(2) no
N11 Fe1 O11 C136 -46.3(2) no
N12 Fe1 O11 C133 -145.6(2) no
N12 Fe1 O11 C136 36.1(2) no
C129 Fe1 O11 C133 -13.9(3) no
C129 Fe1 O11 C136 167.8(3) no
O11 Fe1 N11 C11 -38.7(3) no
O11 Fe1 N11 C114 127.7(2) no
N12 Fe1 N11 C11 -138.6(3) no
N12 Fe1 N11 C114 27.8(2) no
C129 Fe1 N11 C11 115.3(3) no
C129 Fe1 N11 C114 -78.4(3) no
O11 Fe1 N12 C115 -95.2(2) no
O11 Fe1 N12 C116 102.0(3) no
N11 Fe1 N12 C115 -1.4(2) no
N11 Fe1 N12 C116 -164.1(3) no
C129 Fe1 N12 C115 117.1(2) no
C129 Fe1 N12 C116 -45.6(3) no
O11 Fe1 C129 Si1 19.0(4) no
N11 Fe1 C129 Si1 -121.1(2) no
N12 Fe1 C129 Si1 148.4(2) no
C130 Si1 C129 Fe1 176.0(2) no
C131 Si1 C129 Fe1 -62.8(3) no
C132 Si1 C129 Fe1 56.0(3) no
Fe1 O11 C133 C134 -165.4(2) no
C136 O11 C133 C134 13.1(4) no
Fe1 O11 C136 C135 -169.9(2) no
C133 O11 C136 C135 11.6(4) no
Fe1 N11 C11 C12 -18.7(5) no
Fe1 N11 C11 C18 158.0(3) no
C114 N11 C11 C12 176.8(3) no
C114 N11 C11 C18 -6.5(5) no
Fe1 N11 C114 C115 -50.3(3) no
C11 N11 C114 C115 117.9(3) no
Fe1 N12 C115 C114 -25.2(3) no
C116 N12 C115 C114 138.9(3) no
Fe1 N12 C116 C117 155.3(3) no
Fe1 N12 C116 C123 -25.2(5) no
C115 N12 C116 C117 -5.9(5) no
C115 N12 C116 C123 173.7(3) no
N11 C11 C12 C13 -30.7(5) no
N11 C11 C12 C17 148.2(3) no
C18 C11 C12 C13 152.5(3) no
C18 C11 C12 C17 -28.6(5) no
N11 C11 C18 C19 107.3(4) no
N11 C11 C18 C113 -75.6(4) no
C12 C11 C18 C19 -75.9(4) no
C12 C11 C18 C113 101.2(4) no
C11 C12 C13 C14 176.5(3) no
C17 C12 C13 C14 -2.4(6) no
C11 C12 C17 C16 -175.9(3) no
C13 C12 C17 C16 3.0(6) no
C12 C13 C14 C15 -0.1(6) no
C13 C14 C15 C16 2.1(6) no
C14 C15 C16 C17 -1.5(6) no
C15 C16 C17 C12 -1.1(6) no
C11 C18 C19 C110 177.3(3) no
C113 C18 C19 C110 0.2(5) no
C11 C18 C113 C112 -176.5(3) no
C19 C18 C113 C112 0.6(5) no
C18 C19 C110 C111 -1.4(5) no
C19 C110 C111 C112 1.7(6) no
C110 C111 C112 C113 -0.8(6) no
C111 C112 C113 C18 -0.3(5) no
N11 C114 C115 N12 51.3(4) no
N12 C116 C117 C118 104.4(5) no
N12 C116 C117 C122 -76.0(5) no
C123 C116 C117 C118 -75.2(4) no
C123 C116 C117 C122 104.4(4) no
N12 C116 C123 C124 149.4(3) no
N12 C116 C123 C128 -31.3(5) no
C117 C116 C123 C124 -31.0(5) no
C117 C116 C123 C128 148.3(3) no
C116 C117 C118 C119 -178.1(3) no
C122 C117 C118 C119 2.3(6) no
C116 C117 C122 C121 180.0(3) no
C118 C117 C122 C121 -0.4(5) no
C117 C118 C119 C120 -2.3(6) no
C118 C119 C120 C121 0.2(6) no
C119 C120 C121 C122 1.8(6) no
C120 C121 C122 C117 -1.6(6) no
C116 C123 C124 C125 179.9(3) no
C128 C123 C124 C125 0.6(5) no
C116 C123 C128 C127 179.7(3) no
C124 C123 C128 C127 -1.0(5) no
C123 C124 C125 C126 0.6(6) no
C124 C125 C126 C127 -1.4(6) no
C125 C126 C127 C128 1.0(6) no
C126 C127 C128 C123 0.2(6) no
O11 C133 C134 C135 -32.1(4) no
C133 C134 C135 C136 38.9(4) no
C134 C135 C136 O11 -31.0(4) no
C26 C21 C22 C23 0.3(5) no
B2 C21 C22 C23 176.7(3) no
C22 C21 C26 C25 0.3(5) no
B2 C21 C26 C25 -176.2(3) no
C22 C21 B2 C27 130.4(3) no
C22 C21 B2 C213 -108.3(4) no
C22 C21 B2 C219 14.0(5) no
C26 C21 B2 C27 -53.4(4) no
C26 C21 B2 C213 67.9(4) no
C26 C21 B2 C219 -169.8(3) no
C21 C22 C23 C24 -1.2(6) no
C22 C23 C24 C25 1.4(6) no
C23 C24 C25 C26 -0.8(6) no
C24 C25 C26 C21 0.0(6) no
C212 C27 C28 C29 0.2(5) no
B2 C27 C28 C29 -173.9(3) no
C28 C27 B2 C21 -26.2(4) no
C28 C27 B2 C213 -143.1(3) no
C28 C27 B2 C219 93.2(4) no
C212 C27 B2 C21 160.1(3) no
C212 C27 B2 C213 43.3(4) no
C212 C27 B2 C219 -80.5(4) no
C28 C27 C212 C211 1.2(5) no
B2 C27 C212 C211 175.4(3) no
C27 C28 C29 C210 -0.8(6) no
C28 C29 C210 C211 0.0(6) no
C29 C210 C211 C212 1.4(6) no
C210 C211 C212 C27 -2.1(6) no
C218 C213 C214 C215 0.9(5) no
B2 C213 C214 C215 175.4(3) no
C214 C213 C218 C217 -2.7(5) no
B2 C213 C218 C217 -177.2(3) no
C214 C213 B2 C21 -98.0(4) no
C214 C213 B2 C27 22.2(5) no
C214 C213 B2 C219 141.6(3) no
C218 C213 B2 C21 76.1(4) no
C218 C213 B2 C27 -163.7(3) no
C218 C213 B2 C219 -44.4(4) no
C213 C214 C215 C216 0.9(6) no
C214 C215 C216 C217 -1.2(6) no
C215 C216 C217 C218 -0.5(6) no
C216 C217 C218 C213 2.5(6) no
C224 C219 C220 C221 -2.4(5) no
B2 C219 C220 C221 -179.1(3) no
C220 C219 C224 C223 1.9(5) no
B2 C219 C224 C223 178.9(3) no
C220 C219 B2 C21 -127.8(4) no
C220 C219 B2 C27 112.7(4) no
C220 C219 B2 C213 -10.5(5) no
C224 C219 B2 C21 55.6(4) no
C224 C219 B2 C27 -63.9(4) no
C224 C219 B2 C213 172.9(3) no
C219 C220 C221 C222 0.7(6) no
C220 C221 C222 C223 1.6(5) no
C221 C222 C223 C224 -2.0(5) no
C222 C223 C224 C219 0.2(5) no
